data_7063406
loop_
_publ_author_name
'Ahmad, Reyaz'
'Choudhary, Mukesh'

_publ_section_title
;
 Design and synthesis of copper(ii) and nickel(ii) complexes as potential
 inhibitors against SARS-CoV-2 viral RNA binding protein and Omicron RBD
 protein
;
_journal_issue 34
_journal_name_full 'New Journal of Chemistry'
_journal_page_first 15053
_journal_page_last 15076
_journal_paper_doi 10.1039/D4NJ02753A
_journal_volume 48
_journal_year 2024
_chemical_formula_moiety 'C28 H28 Cu N6 O2 S2'
_chemical_formula_sum 'C28 H28 Cu N6 O2 S2'
_chemical_formula_weight 608.22
_space_group_crystal_system monoclinic
_space_group_IT_number 14
_space_group_name_Hall '-P 2yn'
_space_group_name_H-M_alt 'P 1 21/n 1'
_atom_sites_solution_hydrogens mixed
_audit_creation_method SHELXL-2019/3
_audit_update_record
;
2024-04-23 deposited with the CCDC.	2024-08-01 downloaded from the CCDC.
;
_cell_angle_alpha 90
_cell_angle_beta 97.778(8)
_cell_angle_gamma 90
_cell_formula_units_Z 4
_cell_length_a 13.619(3)
_cell_length_b 13.029(3)
_cell_length_c 14.861(4)
_cell_measurement_reflns_used 7345
_cell_measurement_temperature 120(2)
_cell_measurement_theta_max 25.11
_cell_measurement_theta_min 2.68
_cell_volume 2612.7(11)
_computing_cell_refinement 'APEX4/SAINT (Bruker, 2021)'
_computing_data_collection 'APEX4 (Bruker, 2021)'
_computing_data_reduction 'SAINT/XPREP (Bruker, 2021)'
_computing_structure_refinement 'SHELXL-2019/2 (Sheldrick, 2019), WinGX'
_computing_structure_solution 'SHELXT 2018/2 (Sheldrick, 2018)'
_diffrn_ambient_temperature 120(2)
_diffrn_measured_fraction_theta_full 0.994
_diffrn_measured_fraction_theta_max 0.989
_diffrn_measurement_device_type 'Bruker D8 Venture Diffractometer'
_diffrn_measurement_method '\f and \w scans'
_diffrn_radiation_type MoK\a
_diffrn_radiation_wavelength 0.71073
_diffrn_reflns_av_R_equivalents 0.2233
_diffrn_reflns_av_unetI/netI 0.1416
_diffrn_reflns_Laue_measured_fraction_full 0.994
_diffrn_reflns_Laue_measured_fraction_max 0.989
_diffrn_reflns_limit_h_max 16
_diffrn_reflns_limit_h_min -16
_diffrn_reflns_limit_k_max 15
_diffrn_reflns_limit_k_min -15
_diffrn_reflns_limit_l_max 17
_diffrn_reflns_limit_l_min -17
_diffrn_reflns_number 31863
_diffrn_reflns_point_group_measured_fraction_full 0.994
_diffrn_reflns_point_group_measured_fraction_max 0.989
_diffrn_reflns_theta_full 25.242
_diffrn_reflns_theta_max 25.299
_diffrn_reflns_theta_min 2.464
_diffrn_source 'fine focus sealed tube'
_exptl_absorpt_coefficient_mu 1.036
_exptl_absorpt_correction_T_max 0.7452
_exptl_absorpt_correction_T_min 0.4145
_exptl_absorpt_correction_type multi-scan
_exptl_absorpt_process_details
;
 SADABS-2016/2: Krause, L., Herbst-Irmer, R., Sheldrick G.M. & Stalke D.,
 J. Appl. Cryst. 48 (2015) 3-10.
;
_exptl_crystal_colour brown
_exptl_crystal_density_diffrn 1.546
_exptl_crystal_description block
_exptl_crystal_F_000 1260
_exptl_crystal_size_max 0.215
_exptl_crystal_size_mid 0.086
_exptl_crystal_size_min 0.042
_refine_diff_density_max 0.553
_refine_diff_density_min -0.773
_refine_diff_density_rms 0.137
_refine_ls_extinction_method none
_refine_ls_goodness_of_fit_ref 1.049
_refine_ls_hydrogen_treatment mixed
_refine_ls_matrix_type full
_refine_ls_number_parameters 362
_refine_ls_number_reflns 4711
_refine_ls_number_restraints 2
_refine_ls_restrained_S_all 1.049
_refine_ls_R_factor_all 0.1318
_refine_ls_R_factor_gt 0.0721
_refine_ls_shift/su_max 0.000
_refine_ls_shift/su_mean 0.000
_refine_ls_structure_factor_coef Fsqd
_refine_ls_weighting_details 'w=1/[\s^2^(Fo^2^)+(0.0627P)^2^] where P=(Fo^2^+2Fc^2^)/3'
_refine_ls_weighting_scheme calc
_refine_ls_wR_factor_gt 0.1452
_refine_ls_wR_factor_ref 0.1683
_reflns_Friedel_coverage 0.000
_reflns_number_gt 2952
_reflns_number_total 4711
_reflns_threshold_expression 'I > 2\s(I)'
_cod_data_source_file d4nj02753a2.cif
_cod_data_source_block shelx
_cod_depositor_comments 'Adding full bibliography for 7063406--7063407.cif.'
_cod_database_code 7063406
_shelx_shelxl_version_number 2019/3
_shelx_space_group_comment
;
The symmetry employed for this shelxl refinement is uniquely defined
by the following loop, which should always be used as a source of
symmetry information in preference to the above space-group names.
They are only intended as comments.
;
_shelx_estimated_absorpt_t_max 0.958
_shelx_estimated_absorpt_t_min 0.808
_olex2_refinement_description
;
1. Restrained distances
 N3-H3N = N6-H6N
 0.88 with sigma of 0.02
2.a Aromatic/amide H refined with riding coordinates:
 C1(H1), C3(H3), C5(H5), C6(H6), C8(H8), C10(H10), C11(H11), C15(H15),
 C17(H17), C19(H19), C20(H20), C22(H22), C24(H24), C25(H25)
2.b Idealised Me refined as rotating group:
 C12(H12A,H12B,H12C), C14(H14A,H14B,H14C), C26(H26A,H26B,H26C), C28(H28A,H28B,
 H28C)
;

loop_
_space_group_symop_operation_xyz
'x, y, z'
'-x+1/2, y+1/2, -z+1/2'
'-x, -y, -z'
'x-1/2, -y-1/2, z-1/2'

loop_
_atom_site_label
_atom_site_type_symbol
_atom_site_fract_x
_atom_site_fract_y
_atom_site_fract_z
_atom_site_U_iso_or_equiv
_atom_site_adp_type
_atom_site_occupancy
_atom_site_site_symmetry_order
_atom_site_calc_flag
_atom_site_refinement_flags_posn
_atom_site_refinement_flags_adp
_atom_site_refinement_flags_occupancy
_atom_site_disorder_assembly
_atom_site_disorder_group
Cu1 Cu 0.57005(5) 0.61649(6) 0.56546(5) 0.0181(2) Uani 1 1 d . . . . .
S1 S 0.45823(11) 0.50854(13) 0.61639(12) 0.0234(4) Uani 1 1 d . . . . .
S2 S 0.68146(11) 0.73925(13) 0.54329(11) 0.0240(4) Uani 1 1 d . . . . .
O1 O 1.2894(3) 0.2712(3) 0.7131(3) 0.0237(10) Uani 1 1 d . . . . .
O2 O -0.1504(3) 0.9507(3) 0.4080(3) 0.0213(10) Uani 1 1 d . . . . .
N1 N 0.6710(3) 0.5193(4) 0.6314(3) 0.0211(12) Uani 1 1 d . . . . .
N2 N 0.6431(4) 0.4369(4) 0.6811(3) 0.0205(12) Uani 1 1 d . . . . .
N3 N 0.5125(4) 0.3491(4) 0.7206(4) 0.0219(12) Uani 1 1 d D . . . .
H3N H 0.4504(19) 0.333(5) 0.710(4) 0.026 Uiso 1 1 d D U . . .
N4 N 0.4698(3) 0.7181(4) 0.5039(3) 0.0192(12) Uani 1 1 d . . . . .
N5 N 0.5002(3) 0.8077(4) 0.4666(3) 0.0188(12) Uani 1 1 d . . . . .
N6 N 0.6332(4) 0.9062(4) 0.4473(4) 0.0273(14) Uani 1 1 d D . . . .
H6N H 0.693(2) 0.917(5) 0.474(4) 0.033 Uiso 1 1 d D U . . .
C1 C 0.7658(4) 0.5276(5) 0.6271(4) 0.0233(15) Uani 1 1 d . . . . .
H1 H 0.782134 0.585457 0.593211 0.028 Uiso 1 1 calc R U . . .
C2 C 0.8516(4) 0.4664(5) 0.6634(4) 0.0214(15) Uani 1 1 d . . . . .
C3 C 0.9393(4) 0.4922(5) 0.6308(4) 0.0179(14) Uani 1 1 d . . . . .
H3 H 0.939499 0.549444 0.591261 0.021 Uiso 1 1 calc R U . . .
C4 C 1.0281(4) 0.4367(5) 0.6541(4) 0.0167(13) Uani 1 1 d . . . . .
C5 C 1.1151(4) 0.4621(5) 0.6158(4) 0.0192(14) Uani 1 1 d . . . . .
H5 H 1.114848 0.518190 0.574926 0.023 Uiso 1 1 calc R U . . .
C6 C 1.1981(4) 0.4058(5) 0.6378(4) 0.0217(15) Uani 1 1 d . . . . .
H6 H 1.256573 0.423297 0.612907 0.026 Uiso 1 1 calc R U . . .
C7 C 1.1991(4) 0.3209(5) 0.6976(4) 0.0207(14) Uani 1 1 d . . . . .
C8 C 1.1174(4) 0.2952(5) 0.7358(4) 0.0214(14) Uani 1 1 d . . . . .
H8 H 1.119776 0.239367 0.777220 0.026 Uiso 1 1 calc R U . . .
C9 C 1.0278(4) 0.3524(4) 0.7136(4) 0.0156(13) Uani 1 1 d . . . . .
C10 C 0.9397(4) 0.3296(5) 0.7501(4) 0.0227(15) Uani 1 1 d . . . . .
H10 H 0.939920 0.275558 0.793064 0.027 Uiso 1 1 calc R U . . .
C11 C 0.8543(5) 0.3833(5) 0.7252(4) 0.0258(15) Uani 1 1 d . . . . .
H11 H 0.795884 0.364766 0.749705 0.031 Uiso 1 1 calc R U . . .
C12 C 1.2936(5) 0.1803(5) 0.7661(5) 0.0286(17) Uani 1 1 d . . . . .
H12A H 1.277953 0.196572 0.826909 0.043 Uiso 1 1 calc R U . . .
H12B H 1.360373 0.150997 0.770803 0.043 Uiso 1 1 calc R U . . .
H12C H 1.245429 0.130574 0.736987 0.043 Uiso 1 1 calc R U . . .
C13 C 0.5462(4) 0.4269(5) 0.6752(4) 0.0177(14) Uani 1 1 d . . . . .
C14 C 0.5768(5) 0.2718(5) 0.7672(4) 0.0277(16) Uani 1 1 d . . . . .
H14A H 0.616522 0.240195 0.724353 0.041 Uiso 1 1 calc R U . . .
H14B H 0.536641 0.219125 0.791869 0.041 Uiso 1 1 calc R U . . .
H14C H 0.620924 0.303930 0.816870 0.041 Uiso 1 1 calc R U . . .
C15 C 0.3757(4) 0.7036(5) 0.4985(4) 0.0225(15) Uani 1 1 d . . . . .
H15 H 0.358155 0.638617 0.520521 0.027 Uiso 1 1 calc R U . . .
C16 C 0.2905(4) 0.7680(5) 0.4650(4) 0.0195(14) Uani 1 1 d . . . . .
C17 C 0.2011(4) 0.7308(5) 0.4862(4) 0.0184(14) Uani 1 1 d . . . . .
H17 H 0.199786 0.666687 0.516373 0.022 Uiso 1 1 calc R U . . .
C18 C 0.1121(4) 0.7860(5) 0.4638(4) 0.0175(14) Uani 1 1 d . . . . .
C19 C 0.0218(4) 0.7546(5) 0.4932(4) 0.0184(14) Uani 1 1 d . . . . .
H19 H 0.020125 0.692891 0.526989 0.022 Uiso 1 1 calc R U . . .
C20 C -0.0619(4) 0.8110(5) 0.4741(4) 0.0211(15) Uani 1 1 d . . . . .
H20 H -0.121585 0.789363 0.494871 0.025 Uiso 1 1 calc R U . . .
C21 C -0.0599(4) 0.9011(5) 0.4236(4) 0.0179(14) Uani 1 1 d . . . . .
C22 C 0.0241(4) 0.9353(5) 0.3929(4) 0.0200(14) Uani 1 1 d . . . . .
H22 H 0.022916 0.996436 0.357847 0.024 Uiso 1 1 calc R U . . .
C23 C 0.1127(4) 0.8791(5) 0.4136(4) 0.0182(14) Uani 1 1 d . . . . .
C24 C 0.2048(4) 0.9132(5) 0.3897(4) 0.0217(15) Uani 1 1 d . . . . .
H24 H 0.206516 0.973994 0.354614 0.026 Uiso 1 1 calc R U . . .
C25 C 0.2910(4) 0.8611(5) 0.4156(4) 0.0220(15) Uani 1 1 d . . . . .
H25 H 0.351699 0.887343 0.400355 0.026 Uiso 1 1 calc R U . . .
C26 C -0.1535(5) 1.0435(5) 0.3566(5) 0.0259(16) Uani 1 1 d . . . . .
H26A H -0.101443 1.090117 0.384282 0.039 Uiso 1 1 calc R U . . .
H26B H -0.218317 1.076245 0.356136 0.039 Uiso 1 1 calc R U . . .
H26C H -0.142695 1.027883 0.294214 0.039 Uiso 1 1 calc R U . . .
C27 C 0.5975(4) 0.8218(5) 0.4813(4) 0.0181(14) Uani 1 1 d . . . . .
C28 C 0.5716(5) 0.9805(5) 0.3927(5) 0.0327(18) Uani 1 1 d . . . . .
H28A H 0.537036 0.946477 0.338674 0.049 Uiso 1 1 calc R U . . .
H28B H 0.613314 1.035741 0.374107 0.049 Uiso 1 1 calc R U . . .
H28C H 0.522899 1.009240 0.428595 0.049 Uiso 1 1 calc R U . . .

loop_
_atom_site_aniso_label
_atom_site_aniso_U_11
_atom_site_aniso_U_22
_atom_site_aniso_U_33
_atom_site_aniso_U_23
_atom_site_aniso_U_13
_atom_site_aniso_U_12
Cu1 0.0149(4) 0.0181(4) 0.0218(4) 0.0040(4) 0.0046(3) 0.0033(3)
S1 0.0167(8) 0.0252(10) 0.0289(10) 0.0104(7) 0.0055(7) 0.0028(7)
S2 0.0155(8) 0.0230(9) 0.0335(10) 0.0075(8) 0.0035(7) 0.0018(7)
O1 0.020(2) 0.019(3) 0.032(3) 0.009(2) 0.004(2) 0.0050(19)
O2 0.018(2) 0.018(2) 0.028(3) 0.006(2) 0.0058(19) 0.0037(18)
N1 0.020(3) 0.021(3) 0.022(3) 0.003(2) 0.003(2) 0.000(2)
N2 0.021(3) 0.021(3) 0.019(3) 0.001(2) 0.001(2) -0.001(2)
N3 0.015(3) 0.025(3) 0.027(3) 0.004(2) 0.004(2) 0.000(2)
N4 0.022(3) 0.013(3) 0.022(3) 0.005(2) 0.005(2) 0.004(2)
N5 0.016(3) 0.016(3) 0.023(3) -0.001(2) 0.001(2) -0.002(2)
N6 0.020(3) 0.026(3) 0.035(4) 0.009(3) 0.000(3) 0.003(3)
C1 0.020(3) 0.018(4) 0.034(4) 0.006(3) 0.010(3) 0.001(3)
C2 0.020(3) 0.023(4) 0.022(4) 0.000(3) 0.005(3) 0.001(3)
C3 0.022(3) 0.015(3) 0.015(3) 0.001(3) -0.003(3) -0.001(3)
C4 0.020(3) 0.016(3) 0.012(3) -0.003(3) -0.003(3) -0.006(3)
C5 0.021(3) 0.018(4) 0.019(4) 0.001(3) 0.001(3) -0.003(3)
C6 0.015(3) 0.024(4) 0.025(4) 0.001(3) -0.001(3) -0.006(3)
C7 0.020(3) 0.025(4) 0.017(3) -0.009(3) 0.000(3) -0.002(3)
C8 0.026(4) 0.021(4) 0.016(3) 0.001(3) -0.002(3) -0.002(3)
C9 0.019(3) 0.013(3) 0.013(3) -0.004(3) -0.002(3) -0.003(2)
C10 0.028(4) 0.023(4) 0.017(4) 0.007(3) 0.002(3) -0.003(3)
C11 0.026(3) 0.033(4) 0.019(4) 0.012(3) 0.007(3) 0.006(3)
C12 0.026(4) 0.029(4) 0.030(4) 0.010(3) -0.001(3) 0.008(3)
C13 0.022(3) 0.016(3) 0.016(3) -0.001(3) 0.007(3) 0.001(3)
C14 0.033(4) 0.025(4) 0.026(4) 0.011(3) 0.011(3) 0.008(3)
C15 0.026(4) 0.017(4) 0.027(4) 0.005(3) 0.010(3) 0.004(3)
C16 0.022(3) 0.015(3) 0.022(4) 0.000(3) 0.004(3) 0.000(3)
C17 0.020(3) 0.016(3) 0.019(3) 0.005(3) 0.001(3) 0.003(3)
C18 0.017(3) 0.023(4) 0.011(3) 0.003(3) -0.002(3) -0.001(3)
C19 0.019(3) 0.023(4) 0.013(3) 0.006(3) 0.003(3) -0.007(3)
C20 0.013(3) 0.027(4) 0.025(4) -0.002(3) 0.007(3) -0.007(3)
C21 0.018(3) 0.018(4) 0.017(3) -0.003(3) -0.004(3) -0.001(3)
C22 0.024(3) 0.021(4) 0.014(3) 0.003(3) 0.000(3) 0.000(3)
C23 0.019(3) 0.021(4) 0.014(3) 0.001(3) 0.002(3) -0.002(3)
C24 0.020(3) 0.024(4) 0.021(4) 0.010(3) 0.002(3) 0.005(3)
C25 0.014(3) 0.027(4) 0.025(4) 0.006(3) 0.004(3) -0.001(3)
C26 0.025(4) 0.025(4) 0.028(4) 0.003(3) 0.002(3) 0.007(3)
C27 0.015(3) 0.019(4) 0.022(4) 0.001(3) 0.008(3) -0.001(3)
C28 0.029(4) 0.028(4) 0.041(5) 0.018(4) 0.006(3) 0.009(3)

loop_
_atom_type_symbol
_atom_type_description
_atom_type_scat_dispersion_real
_atom_type_scat_dispersion_imag
_atom_type_scat_source
C C 0.0033 0.0016 'International Tables Vol C Tables 4.2.6.8 and 6.1.1.4'
H H 0.0000 0.0000 'International Tables Vol C Tables 4.2.6.8 and 6.1.1.4'
N N 0.0061 0.0033 'International Tables Vol C Tables 4.2.6.8 and 6.1.1.4'
O O 0.0106 0.0060 'International Tables Vol C Tables 4.2.6.8 and 6.1.1.4'
S S 0.1246 0.1234 'International Tables Vol C Tables 4.2.6.8 and 6.1.1.4'
Cu Cu 0.3201 1.2651 'International Tables Vol C Tables 4.2.6.8 and 6.1.1.4'

loop_
_geom_angle_atom_site_label_1
_geom_angle_atom_site_label_2
_geom_angle_atom_site_label_3
_geom_angle
_geom_angle_site_symmetry_1
_geom_angle_site_symmetry_3
_geom_angle_publ_flag
S2 Cu1 S1 168.12(7) . . ?
N1 Cu1 S1 83.89(15) . . ?
N1 Cu1 S2 95.05(15) . . ?
N1 Cu1 N4 177.6(2) . . ?
N4 Cu1 S1 96.51(14) . . ?
N4 Cu1 S2 84.06(15) . . ?
C13 S1 Cu1 95.6(2) . . ?
C27 S2 Cu1 96.2(2) . . ?
C7 O1 C12 116.9(5) . . ?
C21 O2 C26 116.5(4) . . ?
N2 N1 Cu1 121.7(4) . . ?
C1 N1 Cu1 122.4(4) . . ?
C1 N1 N2 115.8(5) . . ?
C13 N2 N1 112.7(5) . . ?
C13 N3 H3N 119(4) . . ?
C13 N3 C14 122.9(5) . . ?
C14 N3 H3N 116(4) . . ?
N5 N4 Cu1 120.9(4) . . ?
C15 N4 Cu1 122.4(4) . . ?
C15 N4 N5 116.7(5) . . ?
C27 N5 N4 113.5(5) . . ?
C27 N6 H6N 109(5) . . ?
C27 N6 C28 123.3(5) . . ?
C28 N6 H6N 126(5) . . ?
N1 C1 H1 113.4 . . ?
N1 C1 C2 133.3(6) . . ?
C2 C1 H1 113.4 . . ?
C3 C2 C1 115.1(5) . . ?
C3 C2 C11 117.5(6) . . ?
C11 C2 C1 127.4(5) . . ?
C2 C3 H3 118.7 . . ?
C2 C3 C4 122.6(6) . . ?
C4 C3 H3 118.7 . . ?
C3 C4 C5 121.0(6) . . ?
C9 C4 C3 118.5(5) . . ?
C9 C4 C5 120.4(5) . . ?
C4 C5 H5 120.2 . . ?
C6 C5 C4 119.5(6) . . ?
C6 C5 H5 120.2 . . ?
C5 C6 H6 119.6 . . ?
C5 C6 C7 120.8(6) . . ?
C7 C6 H6 119.6 . . ?
O1 C7 C6 113.8(5) . . ?
C8 C7 O1 125.1(6) . . ?
C8 C7 C6 121.1(6) . . ?
C7 C8 H8 120.1 . . ?
C7 C8 C9 119.8(6) . . ?
C9 C8 H8 120.1 . . ?
C4 C9 C8 118.4(5) . . ?
C4 C9 C10 118.7(5) . . ?
C10 C9 C8 122.9(6) . . ?
C9 C10 H10 119.2 . . ?
C11 C10 C9 121.6(6) . . ?
C11 C10 H10 119.2 . . ?
C2 C11 H11 119.5 . . ?
C10 C11 C2 121.0(6) . . ?
C10 C11 H11 119.5 . . ?
O1 C12 H12A 109.5 . . ?
O1 C12 H12B 109.5 . . ?
O1 C12 H12C 109.5 . . ?
H12A C12 H12B 109.5 . . ?
H12A C12 H12C 109.5 . . ?
H12B C12 H12C 109.5 . . ?
N2 C13 S1 126.0(5) . . ?
N2 C13 N3 116.9(5) . . ?
N3 C13 S1 117.1(4) . . ?
N3 C14 H14A 109.5 . . ?
N3 C14 H14B 109.5 . . ?
N3 C14 H14C 109.5 . . ?
H14A C14 H14B 109.5 . . ?
H14A C14 H14C 109.5 . . ?
H14B C14 H14C 109.5 . . ?
N4 C15 H15 113.8 . . ?
N4 C15 C16 132.4(6) . . ?
C16 C15 H15 113.8 . . ?
C17 C16 C15 113.8(5) . . ?
C17 C16 C25 118.9(5) . . ?
C25 C16 C15 127.4(5) . . ?
C16 C17 H17 119.3 . . ?
C16 C17 C18 121.5(6) . . ?
C18 C17 H17 119.3 . . ?
C17 C18 C19 122.3(6) . . ?
C17 C18 C23 119.5(5) . . ?
C19 C18 C23 118.2(5) . . ?
C18 C19 H19 119.4 . . ?
C20 C19 C18 121.3(6) . . ?
C20 C19 H19 119.4 . . ?
C19 C20 H20 120.3 . . ?
C19 C20 C21 119.4(5) . . ?
C21 C20 H20 120.3 . . ?
O2 C21 C20 113.6(5) . . ?
C22 C21 O2 124.1(6) . . ?
C22 C21 C20 122.3(6) . . ?
C21 C22 H22 120.4 . . ?
C21 C22 C23 119.3(6) . . ?
C23 C22 H22 120.4 . . ?
C22 C23 C18 119.5(5) . . ?
C22 C23 C24 122.8(6) . . ?
C24 C23 C18 117.7(5) . . ?
C23 C24 H24 119.1 . . ?
C25 C24 C23 121.9(6) . . ?
C25 C24 H24 119.1 . . ?
C16 C25 H25 119.8 . . ?
C24 C25 C16 120.5(5) . . ?
C24 C25 H25 119.8 . . ?
O2 C26 H26A 109.5 . . ?
O2 C26 H26B 109.5 . . ?
O2 C26 H26C 109.5 . . ?
H26A C26 H26B 109.5 . . ?
H26A C26 H26C 109.5 . . ?
H26B C26 H26C 109.5 . . ?
N5 C27 S2 124.9(5) . . ?
N5 C27 N6 117.5(6) . . ?
N6 C27 S2 117.7(4) . . ?
N6 C28 H28A 109.5 . . ?
N6 C28 H28B 109.5 . . ?
N6 C28 H28C 109.5 . . ?
H28A C28 H28B 109.5 . . ?
H28A C28 H28C 109.5 . . ?
H28B C28 H28C 109.5 . . ?

loop_
_geom_bond_atom_site_label_1
_geom_bond_atom_site_label_2
_geom_bond_distance
_geom_bond_site_symmetry_2
_geom_bond_publ_flag
Cu1 S1 2.2765(17) . ?
Cu1 S2 2.2593(18) . ?
Cu1 N1 2.023(5) . ?
Cu1 N4 2.028(5) . ?
N1 N2 1.385(7) . ?
N3 H3N 0.86(2) . ?
N4 N5 1.380(7) . ?
N6 H6N 0.87(2) . ?
C1 N1 1.305(7) . ?
C1 H1 0.9500 . ?
C1 C2 1.456(8) . ?
C2 C3 1.390(8) . ?
C2 C11 1.417(9) . ?
C3 H3 0.9500 . ?
C3 C4 1.412(8) . ?
C4 C5 1.422(8) . ?
C4 C9 1.410(8) . ?
C5 H5 0.9500 . ?
C5 C6 1.350(8) . ?
C6 H6 0.9500 . ?
C6 C7 1.418(9) . ?
C7 O1 1.381(7) . ?
C7 C8 1.358(8) . ?
C8 H8 0.9500 . ?
C8 C9 1.431(8) . ?
C9 C10 1.414(8) . ?
C10 H10 0.9500 . ?
C10 C11 1.364(8) . ?
C11 H11 0.9500 . ?
C12 O1 1.418(7) . ?
C12 H12A 0.9800 . ?
C12 H12B 0.9800 . ?
C12 H12C 0.9800 . ?
C13 S1 1.745(6) . ?
C13 N2 1.316(7) . ?
C13 N3 1.334(7) . ?
C14 N3 1.448(8) . ?
C14 H14A 0.9800 . ?
C14 H14B 0.9800 . ?
C14 H14C 0.9800 . ?
C15 N4 1.287(7) . ?
C15 H15 0.9500 . ?
C15 C16 1.464(8) . ?
C16 C17 1.385(8) . ?
C16 C25 1.418(8) . ?
C17 H17 0.9500 . ?
C17 C18 1.410(8) . ?
C18 C19 1.420(8) . ?
C18 C23 1.424(8) . ?
C19 H19 0.9500 . ?
C19 C20 1.354(8) . ?
C20 H20 0.9500 . ?
C20 C21 1.396(8) . ?
C21 O2 1.384(7) . ?
C21 C22 1.362(8) . ?
C22 H22 0.9500 . ?
C22 C23 1.410(8) . ?
C23 C24 1.421(8) . ?
C24 H24 0.9500 . ?
C24 C25 1.365(8) . ?
C25 H25 0.9500 . ?
C26 O2 1.427(7) . ?
C26 H26A 0.9800 . ?
C26 H26B 0.9800 . ?
C26 H26C 0.9800 . ?
C27 S2 1.741(6) . ?
C27 N5 1.325(7) . ?
C27 N6 1.330(8) . ?
C28 N6 1.454(8) . ?
C28 H28A 0.9800 . ?
C28 H28B 0.9800 . ?
C28 H28C 0.9800 . ?

loop_
_geom_hbond_atom_site_label_D
_geom_hbond_atom_site_label_H
_geom_hbond_atom_site_label_A
_geom_hbond_distance_DH
_geom_hbond_distance_HA
_geom_hbond_distance_DA
_geom_hbond_angle_DHA
_geom_hbond_site_symmetry_A
_geom_hbond_publ_flag
N3 H3N O1 0.86(2) 2.34(3) 3.191(6) 167(6) 1_455 yes
N6 H6N O2 0.87(2) 2.50(5) 3.134(6) 130(5) 1_655 yes
C1 H1 S2 0.95 2.48 3.176(7) 129.7 . yes
C6 H6 S1 0.95 2.96 3.840(6) 155.4 1_655 yes
C12 H12C O2 0.98 2.59 3.471(8) 150.2 3_666 yes
C15 H15 S1 0.95 2.50 3.203(6) 131.2 . yes
C20 H20 S2 0.95 2.94 3.888(6) 173.2 1_455 yes

loop_
_geom_torsion_atom_site_label_1
_geom_torsion_atom_site_label_2
_geom_torsion_atom_site_label_3
_geom_torsion_atom_site_label_4
_geom_torsion
_geom_torsion_site_symmetry_1
_geom_torsion_site_symmetry_2
_geom_torsion_site_symmetry_3
_geom_torsion_site_symmetry_4
_geom_torsion_publ_flag
Cu1 N1 N2 C13 3.9(7) . . . . ?
Cu1 N4 N5 C27 -4.5(6) . . . . ?
S1 C13 N2 N1 -2.5(8) . . . . ?
S1 C13 N3 C14 175.8(5) . . . . ?
S2 C27 N5 N4 -1.4(7) . . . . ?
S2 C27 N6 C28 178.7(5) . . . . ?
O1 C7 C8 C9 -179.5(5) . . . . ?
O2 C21 C22 C23 179.3(5) . . . . ?
N1 C1 C2 C3 169.9(7) . . . . ?
N1 C1 C2 C11 -8.2(12) . . . . ?
N2 C13 S1 Cu1 0.3(6) . . . . ?
N2 C13 N3 C14 -6.2(9) . . . . ?
N3 C13 S1 Cu1 178.1(4) . . . . ?
N3 C13 N2 N1 179.6(5) . . . . ?
N4 C15 C16 C17 -169.1(7) . . . . ?
N4 C15 C16 C25 10.6(11) . . . . ?
N5 C27 S2 Cu1 5.4(6) . . . . ?
N5 C27 N6 C28 -2.4(9) . . . . ?
N6 C27 S2 Cu1 -175.8(5) . . . . ?
N6 C27 N5 N4 179.7(5) . . . . ?
C1 N1 N2 C13 -173.5(5) . . . . ?
C1 C2 C3 C4 -175.8(6) . . . . ?
C1 C2 C11 C10 176.8(6) . . . . ?
C2 C1 N1 Cu1 -176.6(6) . . . . ?
C2 C1 N1 N2 0.9(10) . . . . ?
C2 C3 C4 C5 176.7(6) . . . . ?
C2 C3 C4 C9 -0.6(9) . . . . ?
C3 C2 C11 C10 -1.3(10) . . . . ?
C3 C4 C5 C6 -178.4(6) . . . . ?
C3 C4 C9 C8 178.9(5) . . . . ?
C3 C4 C9 C10 -2.5(8) . . . . ?
C4 C5 C6 C7 0.9(9) . . . . ?
C4 C9 C10 C11 3.8(9) . . . . ?
C5 C4 C9 C8 1.6(8) . . . . ?
C5 C4 C9 C10 -179.9(6) . . . . ?
C5 C6 C7 O1 179.8(6) . . . . ?
C5 C6 C7 C8 -1.4(9) . . . . ?
C6 C7 O1 C12 -174.7(5) . . . . ?
C6 C7 C8 C9 1.9(9) . . . . ?
C7 C8 C9 C4 -2.0(8) . . . . ?
C7 C8 C9 C10 179.5(6) . . . . ?
C8 C7 O1 C12 6.6(9) . . . . ?
C8 C9 C10 C11 -177.7(6) . . . . ?
C9 C4 C5 C6 -1.1(9) . . . . ?
C9 C10 C11 C2 -1.9(10) . . . . ?
C11 C2 C3 C4 2.6(9) . . . . ?
C15 N4 N5 C27 174.6(5) . . . . ?
C15 C16 C17 C18 176.3(5) . . . . ?
C15 C16 C25 C24 -179.4(6) . . . . ?
C16 C15 N4 Cu1 174.2(5) . . . . ?
C16 C15 N4 N5 -4.9(10) . . . . ?
C16 C17 C18 C19 -173.2(6) . . . . ?
C16 C17 C18 C23 3.8(9) . . . . ?
C17 C16 C25 C24 0.3(9) . . . . ?
C17 C18 C19 C20 177.3(6) . . . . ?
C17 C18 C23 C22 -178.7(6) . . . . ?
C17 C18 C23 C24 -1.1(8) . . . . ?
C18 C19 C20 C21 0.7(9) . . . . ?
C18 C23 C24 C25 -1.9(9) . . . . ?
C19 C18 C23 C22 -1.6(8) . . . . ?
C19 C18 C23 C24 176.0(5) . . . . ?
C19 C20 C21 O2 179.4(5) . . . . ?
C19 C20 C21 C22 -0.4(9) . . . . ?
C20 C21 O2 C26 -179.9(5) . . . . ?
C20 C21 C22 C23 -1.0(9) . . . . ?
C21 C22 C23 C18 2.0(9) . . . . ?
C21 C22 C23 C24 -175.5(6) . . . . ?
C22 C21 O2 C26 -0.2(8) . . . . ?
C22 C23 C24 C25 175.6(6) . . . . ?
C23 C18 C19 C20 0.3(9) . . . . ?
C23 C24 C25 C16 2.3(10) . . . . ?
C25 C16 C17 C18 -3.4(9) . . . . ?
